data_7062876
loop_
_publ_author_name
'Mikhailenko, Maxim V.'
'Ivanov, Vladislav V.'
'Faraonov, Maxim A.'
'Kuzmin, Aleksey V.'
'Khasanov, Salavat S.'
'Otsuka, Akihiro'
'Yamochi, Hideki'
'Kitagawa, Hiroshi'
'Konarev, Dmitri V.'

_publ_section_title
;
 Manganese(ii) complexes of hexaazatrinaphthylene and
 hexaazatrianthracene: synthesis, structure and properties
;
_journal_issue 48
_journal_name_full 'New Journal of Chemistry'
_journal_page_first 22339
_journal_page_last 22349
_journal_paper_doi 10.1039/D3NJ04615J
_journal_volume 47
_journal_year 2023
_chemical_formula_moiety 'C54 H72 Mn3 N12 S12, 2(C18 H36 N2 K), 2(C6 H4 Cl2)'
_chemical_formula_sum 'C102 H152 Cl4 K2 Mn3 N16 O12 S12'
_chemical_formula_weight 2563.93
_space_group_crystal_system monoclinic
_space_group_IT_number 15
_space_group_name_Hall '-C 2yc'
_space_group_name_H-M_alt 'C 1 2/c 1'
_atom_sites_solution_hydrogens geom
_atom_sites_solution_primary direct
_atom_sites_solution_secondary difmap
_audit_creation_method SHELXL-2018/3
_audit_update_record
;
2023-09-26 deposited with the CCDC.	2023-11-13 downloaded from the CCDC.
;
_cell_angle_alpha 90
_cell_angle_beta 94.19(2)
_cell_angle_gamma 90
_cell_formula_units_Z 4
_cell_length_a 18.542(5)
_cell_length_b 28.210(8)
_cell_length_c 24.404(5)
_cell_measurement_reflns_used 3525
_cell_measurement_temperature 120(2)
_cell_measurement_theta_max 22.3770
_cell_measurement_theta_min 3.6640
_cell_volume 12731(6)
_computing_cell_refinement 'CrysAlisPro 1.171.39.46 (Rigaku OD, 2018)'
_computing_data_collection 'CrysAlisPro 1.171.39.46 (Rigaku OD, 2018)'
_computing_data_reduction 'CrysAlisPro 1.171.39.46 (Rigaku OD, 2018)'
_computing_molecular_graphics WinGX
_computing_publication_material WinGx
_computing_structure_refinement 'SHELXL-2018/3 (Sheldrick, 2018)'
_computing_structure_solution 'SHELXS-2018/3 (Sheldrick, 2018)'
_diffrn_ambient_environment N~2~
_diffrn_ambient_temperature 120(2)
_diffrn_detector 'CCD plate'
_diffrn_detector_area_resol_mean 5.2283
_diffrn_detector_type AtlasS2
_diffrn_measured_fraction_theta_full 0.999
_diffrn_measured_fraction_theta_max 0.868
_diffrn_measurement_device 'four-circle diffractometer'
_diffrn_measurement_device_type 'Xcalibur, AtlasS2, Gemini'
_diffrn_measurement_method '\w scans'
_diffrn_radiation_monochromator graphite
_diffrn_radiation_probe x-ray
_diffrn_radiation_type 'Mo K\a'
_diffrn_radiation_wavelength 0.71073
_diffrn_reflns_av_R_equivalents 0.1245
_diffrn_reflns_av_unetI/netI 0.2357
_diffrn_reflns_Laue_measured_fraction_full 0.999
_diffrn_reflns_Laue_measured_fraction_max 0.868
_diffrn_reflns_limit_h_max 25
_diffrn_reflns_limit_h_min -25
_diffrn_reflns_limit_k_max 38
_diffrn_reflns_limit_k_min -38
_diffrn_reflns_limit_l_max 32
_diffrn_reflns_limit_l_min -33
_diffrn_reflns_number 44163
_diffrn_reflns_point_group_measured_fraction_full 0.999
_diffrn_reflns_point_group_measured_fraction_max 0.868
_diffrn_reflns_theta_full 25.242
_diffrn_reflns_theta_max 29.353
_diffrn_reflns_theta_min 2.065
_diffrn_source 'fine-focus sealed X-ray tube'
_diffrn_source_type 'Enhance (Mo) X-ray Source'
_exptl_absorpt_coefficient_mu 0.698
_exptl_absorpt_correction_T_max 1.00000
_exptl_absorpt_correction_T_min 0.85075
_exptl_absorpt_correction_type multi-scan
_exptl_absorpt_process_details
;
CrysAlisPro 1.171.39.46 (Rigaku Oxford Diffraction, 2018)
Empirical absorption correction using spherical harmonics,
implemented in SCALE3 ABSPACK scaling algorithm.
;
_exptl_crystal_colour black
_exptl_crystal_density_diffrn 1.338
_exptl_crystal_description needle
_exptl_crystal_F_000 5380
_exptl_crystal_size_max 0.306
_exptl_crystal_size_mid 0.049
_exptl_crystal_size_min 0.029
_refine_diff_density_max 0.499
_refine_diff_density_min -0.515
_refine_diff_density_rms 0.102
_refine_ls_extinction_method none
_refine_ls_goodness_of_fit_ref 0.959
_refine_ls_hydrogen_treatment constr
_refine_ls_matrix_type full
_refine_ls_number_parameters 678
_refine_ls_number_reflns 15200
_refine_ls_number_restraints 243
_refine_ls_restrained_S_all 0.956
_refine_ls_R_factor_all 0.2033
_refine_ls_R_factor_gt 0.0797
_refine_ls_shift/su_max 0.000
_refine_ls_shift/su_mean 0.000
_refine_ls_structure_factor_coef Fsqd
_refine_ls_weighting_details 'w=1/[\s^2^(Fo^2^)] where P=(Fo^2^+2Fc^2^)/3'
_refine_ls_weighting_scheme calc
_refine_ls_wR_factor_gt 0.0801
_refine_ls_wR_factor_ref 0.1084
_reflns_Friedel_coverage 0.000
_reflns_number_gt 6955
_reflns_number_total 15200
_reflns_threshold_expression 'I > 2\s(I)'
_cod_data_source_file d3nj04615j2.cif
_cod_data_source_block HATNA3Mndedtc22CryptK
_cod_depositor_comments 'Adding full bibliography for 7062874--7062878.cif.'
_cod_original_sg_symbol_H-M 'C 2/c'
_cod_database_code 7062876
_shelx_shelxl_version_number 2018/3
_shelx_space_group_comment
;
The symmetry employed for this shelxl refinement is uniquely defined
by the following loop, which should always be used as a source of
symmetry information in preference to the above space-group names.
They are only intended as comments.
;
_shelx_estimated_absorpt_t_min 0.815
_shelx_estimated_absorpt_t_max 0.980

loop_
_space_group_symop_operation_xyz
'x, y, z'
'-x, y, -z+1/2'
'x+1/2, y+1/2, z'
'-x+1/2, y+1/2, -z+1/2'
'-x, -y, -z'
'x, -y, z-1/2'
'-x+1/2, -y+1/2, -z'
'x+1/2, -y+1/2, z-1/2'

loop_
_atom_site_label
_atom_site_type_symbol
_atom_site_fract_x
_atom_site_fract_y
_atom_site_fract_z
_atom_site_U_iso_or_equiv
_atom_site_adp_type
_atom_site_occupancy
_atom_site_site_symmetry_order
_atom_site_calc_flag
_atom_site_refinement_flags_posn
_atom_site_refinement_flags_adp
_atom_site_refinement_flags_occupancy
_atom_site_disorder_assembly
_atom_site_disorder_group
Mn11 Mn 0.13495(4) 0.21400(2) 0.15031(2) 0.01632(16) Uani 1 1 d . U . . .
Mn12 Mn 0.000000 -0.01256(3) 0.250000 0.0160(2) Uani 1 2 d S TU P . .
S11 S 0.25603(6) 0.17202(5) 0.17075(5) 0.0286(3) Uani 1 1 d . U . . .
S12 S 0.21901(6) 0.25678(5) 0.23532(4) 0.0244(3) Uani 1 1 d . U . . .
S13 S 0.08249(6) 0.21057(4) 0.04555(4) 0.0210(3) Uani 1 1 d . U . . .
S14 S 0.17581(6) 0.28624(4) 0.09555(4) 0.0230(3) Uani 1 1 d . U . . .
S15 S -0.14257(7) -0.03225(5) 0.23951(5) 0.0340(4) Uani 1 1 d . U . . .
S16 S -0.03357(7) -0.07142(6) 0.17120(6) 0.0533(5) Uani 1 1 d . U . . .
N11 N 0.03689(18) 0.05224(12) 0.20404(12) 0.0150(7) Uani 1 1 d . U . . .
N12 N 0.08708(18) 0.14080(12) 0.16216(12) 0.0161(7) Uani 1 1 d . U . . .
N13 N 0.04726(18) 0.22364(12) 0.20590(12) 0.0141(7) Uani 1 1 d . U . . .
N14 N 0.15052(19) 0.27577(13) -0.01328(12) 0.0226(9) Uani 1 1 d . U . . .
N15 N 0.3485(2) 0.21579(17) 0.24301(15) 0.0412(10) Uani 1 1 d . U . . .
N16 N -0.1686(2) -0.10211(15) 0.16530(14) 0.0352(11) Uani 1 1 d . U . . .
C101 C 0.0217(2) 0.09432(15) 0.22577(14) 0.0134(9) Uani 1 1 d . U . . .
C102 C 0.0452(2) 0.13824(15) 0.20514(15) 0.0128(9) Uani 1 1 d . U . . .
C103 C 0.0233(2) 0.18303(15) 0.22786(14) 0.0114(8) Uani 1 1 d . U . . .
C104 C 0.0790(2) 0.05373(15) 0.15869(15) 0.0159(9) Uani 1 1 d . U . . .
C105 C 0.0970(2) 0.01136(16) 0.13223(15) 0.0228(11) Uani 1 1 d . U . . .
H105 H 0.080155 -0.018090 0.145228 0.027 Uiso 1 1 calc R U . . .
C106 C 0.1390(2) 0.01213(16) 0.08737(16) 0.0252(11) Uani 1 1 d . U . . .
H106 H 0.150896 -0.016647 0.069915 0.030 Uiso 1 1 calc R U . . .
C107 C 0.1637(3) 0.05511(16) 0.06812(16) 0.0264(12) Uani 1 1 d . U . . .
H107 H 0.192328 0.055420 0.037413 0.032 Uiso 1 1 calc R U . . .
C108 C 0.1473(2) 0.09722(16) 0.09276(15) 0.0207(10) Uani 1 1 d . U . . .
H108 H 0.164580 0.126267 0.079014 0.025 Uiso 1 1 calc R U . . .
C109 C 0.1047(2) 0.09733(15) 0.13848(15) 0.0148(9) Uani 1 1 d . U . . .
C110 C 0.0240(2) 0.26603(15) 0.22822(14) 0.0127(9) Uani 1 1 d . U . . .
C111 C 0.0482(2) 0.30963(15) 0.20871(15) 0.0166(10) Uani 1 1 d . U . . .
H111 H 0.081666 0.309935 0.181020 0.020 Uiso 1 1 calc R U . . .
C112 C 0.0241(2) 0.35244(15) 0.22918(14) 0.0169(10) Uani 1 1 d . U . . .
H112 H 0.040343 0.381585 0.214948 0.020 Uiso 1 1 calc R U . . .
C113 C 0.2809(2) 0.21531(17) 0.21869(16) 0.0236(9) Uani 1 1 d . U . . .
C114 C 0.1369(2) 0.25952(16) 0.03666(15) 0.0169(9) Uani 1 1 d . U . . .
C115 C -0.1208(2) -0.07172(16) 0.18943(15) 0.0188(9) Uani 1 1 d . U . . .
C116 C 0.4007(3) 0.1778(2) 0.2318(2) 0.0647(17) Uani 1 1 d . U . . .
H11A H 0.449973 0.191392 0.232198 0.078 Uiso 1 1 calc R U . . .
H11B H 0.388286 0.164371 0.194865 0.078 Uiso 1 1 calc R U . . .
C117 C 0.3997(4) 0.1387(2) 0.2744(2) 0.095(3) Uani 1 1 d . U . . .
H11C H 0.434595 0.114089 0.266166 0.143 Uiso 1 1 calc R U . . .
H11D H 0.412785 0.151900 0.310965 0.143 Uiso 1 1 calc R U . . .
H11E H 0.351170 0.124910 0.273676 0.143 Uiso 1 1 calc R U . . .
C118 C 0.3761(3) 0.2544(2) 0.28002(19) 0.0470(13) Uani 1 1 d . U . . .
H11F H 0.416374 0.242177 0.304964 0.056 Uiso 1 1 calc R U . . .
H11G H 0.337135 0.264979 0.302818 0.056 Uiso 1 1 calc R U . . .
C119 C 0.4026(3) 0.2964(2) 0.2480(2) 0.0616(18) Uani 1 1 d . U . . .
H11H H 0.420413 0.321188 0.273722 0.092 Uiso 1 1 calc R U . . .
H11I H 0.441829 0.286186 0.225922 0.092 Uiso 1 1 calc R U . . .
H11J H 0.362636 0.308975 0.223777 0.092 Uiso 1 1 calc R U . . .
C120 C 0.1215(2) 0.25193(17) -0.06445(15) 0.0279(11) Uani 1 1 d . U . . .
H12A H 0.109892 0.218615 -0.055853 0.034 Uiso 1 1 calc R U . . .
H12B H 0.159493 0.251535 -0.090931 0.034 Uiso 1 1 calc R U . . .
C121 C 0.0550(3) 0.2753(2) -0.09108(18) 0.0505(16) Uani 1 1 d . U . . .
H12C H 0.038699 0.257883 -0.124475 0.076 Uiso 1 1 calc R U . . .
H12D H 0.016635 0.275112 -0.065499 0.076 Uiso 1 1 calc R U . . .
H12E H 0.066284 0.308063 -0.100610 0.076 Uiso 1 1 calc R U . . .
C122 C 0.1983(3) 0.31682(17) -0.02002(17) 0.0318(12) Uani 1 1 d . U . . .
H12F H 0.217102 0.315471 -0.056932 0.038 Uiso 1 1 calc R U . . .
H12G H 0.240136 0.314765 0.007525 0.038 Uiso 1 1 calc R U . . .
C123 C 0.1600(3) 0.36446(17) -0.01342(19) 0.0444(14) Uani 1 1 d . U . . .
H12H H 0.194178 0.390386 -0.018282 0.067 Uiso 1 1 calc R U . . .
H12I H 0.119235 0.367071 -0.041122 0.067 Uiso 1 1 calc R U . . .
H12J H 0.142278 0.366365 0.023362 0.067 Uiso 1 1 calc R U . . .
C24A C -0.2397(4) -0.1119(2) 0.1904(3) 0.0269(17) Uani 0.735(11) 1 d . U P A 1
H24A H -0.250757 -0.146188 0.188333 0.032 Uiso 0.735(11) 1 calc R U P A 1
H24B H -0.236034 -0.102361 0.229534 0.032 Uiso 0.735(11) 1 calc R U P A 1
C25A C -0.2988(4) -0.0845(3) 0.1598(3) 0.040(2) Uani 0.735(11) 1 d . U P A 1
H25A H -0.344732 -0.090807 0.175985 0.060 Uiso 0.735(11) 1 calc R U P A 1
H25B H -0.287898 -0.050586 0.162293 0.060 Uiso 0.735(11) 1 calc R U P A 1
H25C H -0.302583 -0.094304 0.121195 0.060 Uiso 0.735(11) 1 calc R U P A 1
C24B C -0.2501(10) -0.0828(7) 0.1577(7) 0.015(5) Uiso 0.265(11) 1 d . . P A 2
H24C H -0.252836 -0.048308 0.164463 0.018 Uiso 0.265(11) 1 calc R U P A 2
H24D H -0.273147 -0.090290 0.120823 0.018 Uiso 0.265(11) 1 calc R U P A 2
C25B C -0.2833(11) -0.1123(6) 0.2038(7) 0.023(6) Uiso 0.265(11) 1 d . . P A 2
H25D H -0.334725 -0.104474 0.204757 0.034 Uiso 0.265(11) 1 calc R U P A 2
H25E H -0.278113 -0.146180 0.196246 0.034 Uiso 0.265(11) 1 calc R U P A 2
H25F H -0.258031 -0.104672 0.239392 0.034 Uiso 0.265(11) 1 calc R U P A 2
C126 C -0.1501(3) -0.13492(16) 0.12156(15) 0.0288(12) Uani 1 1 d . U . . .
H12K H -0.183911 -0.162118 0.120521 0.035 Uiso 1 1 calc R U . . .
H12L H -0.100700 -0.147352 0.130451 0.035 Uiso 1 1 calc R U . . .
C127 C -0.1534(3) -0.11191(17) 0.06513(16) 0.0353(13) Uani 1 1 d . U . . .
H12M H -0.140573 -0.135316 0.037800 0.053 Uiso 1 1 calc R U . . .
H12N H -0.202425 -0.100166 0.055639 0.053 Uiso 1 1 calc R U . . .
H12O H -0.119167 -0.085392 0.065575 0.053 Uiso 1 1 calc R U . . .
K21 K -0.25879(5) 0.12771(4) -0.00256(4) 0.0243(2) Uani 1 1 d . U . . .
N21 N -0.3946(2) 0.15829(14) -0.07180(14) 0.0283(7) Uani 1 1 d . U . . .
N22 N -0.1233(2) 0.09858(15) 0.06622(15) 0.0379(8) Uani 1 1 d . U . . .
O21 O -0.37471(16) 0.06279(11) -0.02278(11) 0.0292(7) Uani 1 1 d . U . . .
O22 O -0.25720(18) 0.04083(12) 0.05591(12) 0.0342(7) Uani 1 1 d . U . . .
O23 O -0.24740(16) 0.15272(11) -0.11475(11) 0.0266(7) Uani 1 1 d . U . . .
O24 O -0.12794(16) 0.11135(12) -0.05301(12) 0.0323(7) Uani 1 1 d . U . . .
O25 O -0.34589(17) 0.20411(12) 0.03189(12) 0.0334(7) Uani 1 1 d . U . . .
O26 O -0.20837(18) 0.18581(12) 0.08761(11) 0.0343(7) Uani 1 1 d . U . . .
C201 C -0.4408(3) 0.11602(18) -0.08509(17) 0.0350(11) Uani 1 1 d . U . . .
H20A H -0.421349 0.098732 -0.116089 0.042 Uiso 1 1 calc R U . . .
H20B H -0.490262 0.126768 -0.097150 0.042 Uiso 1 1 calc R U . . .
C202 C -0.4448(3) 0.08252(18) -0.03714(18) 0.0347(12) Uani 1 1 d . U . . .
H20C H -0.461995 0.099799 -0.005273 0.042 Uiso 1 1 calc R U . . .
H20D H -0.479582 0.056761 -0.047078 0.042 Uiso 1 1 calc R U . . .
C203 C -0.3776(3) 0.02599(19) 0.01747(19) 0.0428(13) Uani 1 1 d . U . . .
H20E H -0.411201 0.000728 0.003585 0.051 Uiso 1 1 calc R U . . .
H20F H -0.395428 0.038989 0.051658 0.051 Uiso 1 1 calc R U . . .
C204 C -0.3029(3) 0.00589(18) 0.02905(19) 0.0387(11) Uani 1 1 d . U . . .
H20G H -0.305018 -0.022489 0.052734 0.046 Uiso 1 1 calc R U . . .
H20H H -0.282945 -0.003750 -0.005811 0.046 Uiso 1 1 calc R U . . .
C205 C -0.1878(3) 0.02124(18) 0.07375(19) 0.0401(12) Uani 1 1 d . U . . .
H20I H -0.163533 0.009273 0.041674 0.048 Uiso 1 1 calc R U . . .
H20J H -0.194040 -0.005615 0.099079 0.048 Uiso 1 1 calc R U . . .
C206 C -0.1418(3) 0.05937(19) 0.10276(19) 0.0458(12) Uani 1 1 d . U . . .
H20K H -0.168144 0.072439 0.133226 0.055 Uiso 1 1 calc R U . . .
H20L H -0.096557 0.044836 0.118962 0.055 Uiso 1 1 calc R U . . .
C207 C -0.3705(2) 0.18037(18) -0.12280(16) 0.0315(11) Uani 1 1 d . U . . .
H20M H -0.351413 0.212423 -0.113834 0.038 Uiso 1 1 calc R U . . .
H20N H -0.412991 0.184088 -0.149496 0.038 Uiso 1 1 calc R U . . .
C208 C -0.3135(2) 0.15247(18) -0.14942(16) 0.0320(12) Uani 1 1 d . U . . .
H20O H -0.330160 0.119427 -0.155585 0.038 Uiso 1 1 calc R U . . .
H20P H -0.304978 0.166594 -0.185521 0.038 Uiso 1 1 calc R U . . .
C209 C -0.1920(3) 0.12699(19) -0.13961(17) 0.0358(12) Uani 1 1 d . U . . .
H20Q H -0.187006 0.139089 -0.177228 0.043 Uiso 1 1 calc R U . . .
H20R H -0.205206 0.093022 -0.142282 0.043 Uiso 1 1 calc R U . . .
C210 C -0.1219(2) 0.13241(18) -0.10607(17) 0.0339(11) Uani 1 1 d . U . . .
H21A H -0.082782 0.116708 -0.124802 0.041 Uiso 1 1 calc R U . . .
H21B H -0.109770 0.166450 -0.101838 0.041 Uiso 1 1 calc R U . . .
C211 C -0.0610(3) 0.11420(19) -0.02024(19) 0.0434(13) Uani 1 1 d . U . . .
H21C H -0.051020 0.147514 -0.009412 0.052 Uiso 1 1 calc R U . . .
H21D H -0.021011 0.102883 -0.041611 0.052 Uiso 1 1 calc R U . . .
C212 C -0.0659(3) 0.0841(2) 0.02997(19) 0.0465(13) Uani 1 1 d . U . . .
H21E H -0.018644 0.085010 0.051652 0.056 Uiso 1 1 calc R U . . .
H21F H -0.074836 0.050907 0.018253 0.056 Uiso 1 1 calc R U . . .
C213 C -0.4366(3) 0.19365(18) -0.04182(19) 0.0383(11) Uani 1 1 d . U . . .
H21G H -0.466868 0.176609 -0.016454 0.046 Uiso 1 1 calc R U . . .
H21H H -0.469459 0.210915 -0.068700 0.046 Uiso 1 1 calc R U . . .
C214 C -0.3901(3) 0.22912(18) -0.00936(18) 0.0387(12) Uani 1 1 d . U . . .
H21I H -0.359136 0.246402 -0.034038 0.046 Uiso 1 1 calc R U . . .
H21J H -0.420954 0.252456 0.008190 0.046 Uiso 1 1 calc R U . . .
C215 C -0.3107(3) 0.23644(19) 0.06999(19) 0.0439(13) Uani 1 1 d . U . . .
H21K H -0.347191 0.255669 0.087613 0.053 Uiso 1 1 calc R U . . .
H21L H -0.279410 0.258188 0.050453 0.053 Uiso 1 1 calc R U . . .
C216 C -0.2655(3) 0.20914(19) 0.11319(18) 0.0424(13) Uani 1 1 d . U . . .
H21M H -0.245175 0.231040 0.142008 0.051 Uiso 1 1 calc R U . . .
H21N H -0.295919 0.185468 0.130651 0.051 Uiso 1 1 calc R U . . .
C217 C -0.1568(3) 0.1656(2) 0.12815(19) 0.0520(15) Uani 1 1 d . U . . .
H21O H -0.181385 0.142908 0.151440 0.062 Uiso 1 1 calc R U . . .
H21P H -0.135155 0.191012 0.152087 0.062 Uiso 1 1 calc R U . . .
C218 C -0.0979(3) 0.14036(19) 0.0992(2) 0.0496(13) Uani 1 1 d . U . . .
H21Q H -0.075616 0.163234 0.074769 0.060 Uiso 1 1 calc R U . . .
H21R H -0.059843 0.129908 0.127212 0.060 Uiso 1 1 calc R U . . .
Cl31 Cl 0.53481(7) -0.01687(5) 0.16295(5) 0.0489(4) Uani 1 1 d . U . . .
Cl32 Cl 0.48193(8) 0.08118(5) 0.11269(5) 0.0531(4) Uani 1 1 d . U . . .
C31S C 0.44655(13) 0.00234(11) 0.16927(12) 0.0279(10) Uani 1 1 d G U . . .
C32S C 0.42275(15) 0.04521(10) 0.14642(11) 0.0308(11) Uani 1 1 d G U . . .
C33S C 0.35203(17) 0.06001(10) 0.15143(12) 0.0450(14) Uani 1 1 d G U . . .
H33S H 0.335766 0.089309 0.135811 0.054 Uiso 1 1 calc R U . . .
C34S C 0.30511(12) 0.03194(12) 0.17927(12) 0.0453(14) Uani 1 1 d G U . . .
H34S H 0.256778 0.042059 0.182691 0.054 Uiso 1 1 calc R U . . .
C35S C 0.32891(16) -0.01093(11) 0.20212(11) 0.0427(13) Uani 1 1 d G U . . .
H35S H 0.296841 -0.030109 0.221153 0.051 Uiso 1 1 calc R U . . .
C36S C 0.39963(18) -0.02573(9) 0.19712(12) 0.0416(13) Uani 1 1 d G U . . .
H36S H 0.415892 -0.055028 0.212735 0.050 Uiso 1 1 calc R U . . .

loop_
_atom_site_aniso_label
_atom_site_aniso_U_11
_atom_site_aniso_U_22
_atom_site_aniso_U_33
_atom_site_aniso_U_23
_atom_site_aniso_U_13
_atom_site_aniso_U_12
Mn11 0.0179(4) 0.0147(4) 0.0167(3) 0.0013(3) 0.0038(3) 0.0003(3)
Mn12 0.0176(5) 0.0121(5) 0.0186(5) 0.000 0.0028(4) 0.000
S11 0.0222(7) 0.0298(8) 0.0341(7) 0.0013(6) 0.0038(5) 0.0075(6)
S12 0.0232(7) 0.0290(8) 0.0207(6) 0.0004(6) -0.0013(5) 0.0004(6)
S13 0.0247(7) 0.0173(7) 0.0209(6) 0.0017(5) 0.0011(5) -0.0022(6)
S14 0.0299(7) 0.0215(7) 0.0176(6) 0.0022(5) 0.0009(5) -0.0061(6)
S15 0.0201(7) 0.0397(9) 0.0430(8) -0.0262(7) 0.0076(6) -0.0053(7)
S16 0.0224(8) 0.0713(12) 0.0685(10) -0.0530(9) 0.0191(7) -0.0171(8)
N11 0.018(2) 0.0153(14) 0.0117(17) 0.0036(13) -0.0001(14) 0.0073(15)
N12 0.0216(18) 0.0139(13) 0.0132(16) -0.0008(12) 0.0030(13) 0.0015(14)
N13 0.0164(16) 0.0104(13) 0.0154(16) 0.0016(14) 0.0002(13) 0.0032(15)
N14 0.030(2) 0.022(2) 0.0161(13) 0.0000(15) 0.0035(15) -0.0040(18)
N15 0.0212(19) 0.059(3) 0.041(2) 0.003(2) -0.0092(17) 0.0071(18)
N16 0.0221(19) 0.045(3) 0.040(2) -0.0273(19) 0.0114(18) -0.0115(19)
C101 0.013(2) 0.0123(15) 0.015(2) 0.0002(16) -0.0010(17) -0.0004(19)
C102 0.014(2) 0.0121(14) 0.012(2) -0.0023(16) -0.0013(15) -0.0015(18)
C103 0.009(2) 0.0115(15) 0.013(2) 0.0008(16) -0.0027(15) 0.0005(18)
C104 0.023(3) 0.0128(16) 0.012(2) -0.0007(16) 0.0005(16) 0.000(2)
C105 0.039(3) 0.0132(19) 0.017(2) -0.0003(18) 0.0074(18) 0.000(2)
C106 0.040(3) 0.014(2) 0.023(2) -0.005(2) 0.010(2) 0.005(2)
C107 0.042(3) 0.019(2) 0.020(2) -0.0004(19) 0.015(2) 0.005(2)
C108 0.027(3) 0.014(2) 0.022(2) 0.0036(18) 0.0089(18) 0.006(2)
C109 0.018(3) 0.0129(15) 0.013(2) -0.0011(16) 0.0002(16) 0.0003(19)
C110 0.014(2) 0.0102(15) 0.013(2) -0.0011(16) -0.0059(16) 0.0007(18)
C111 0.016(3) 0.0148(17) 0.019(2) 0.0006(19) 0.0016(19) -0.002(2)
C112 0.022(3) 0.0091(18) 0.019(2) 0.0045(18) -0.0037(18) -0.001(2)
C113 0.0167(19) 0.031(3) 0.023(2) 0.0097(17) -0.0008(16) 0.0024(18)
C114 0.018(3) 0.016(2) 0.0171(14) 0.0014(15) 0.0029(17) 0.0027(17)
C115 0.0191(18) 0.020(3) 0.017(2) -0.0025(16) 0.0015(17) -0.0015(18)
C116 0.026(3) 0.090(4) 0.075(4) -0.008(3) -0.018(3) 0.026(3)
C117 0.111(6) 0.098(6) 0.072(4) 0.000(4) -0.025(4) 0.069(5)
C118 0.027(3) 0.072(4) 0.040(3) 0.004(2) -0.017(2) -0.003(3)
C119 0.042(4) 0.086(4) 0.059(4) -0.010(3) 0.017(3) -0.029(4)
C120 0.043(3) 0.025(3) 0.0164(19) -0.003(2) 0.0058(19) -0.001(2)
C121 0.041(3) 0.065(5) 0.042(3) -0.018(3) -0.014(2) 0.005(3)
C122 0.040(3) 0.039(3) 0.017(2) 0.005(2) 0.005(2) -0.0158(19)
C123 0.057(4) 0.027(2) 0.048(3) 0.017(3) -0.010(3) -0.015(3)
C24A 0.028(3) 0.019(4) 0.036(4) -0.005(3) 0.012(2) -0.009(3)
C25A 0.028(3) 0.040(5) 0.053(5) -0.002(4) 0.009(3) 0.000(4)
C126 0.034(3) 0.025(3) 0.028(2) -0.0125(17) 0.009(2) -0.010(3)
C127 0.042(3) 0.034(3) 0.029(2) -0.010(2) -0.004(2) 0.007(3)
K21 0.0269(6) 0.0214(6) 0.0240(5) -0.0027(5) -0.0026(4) 0.0048(5)
N21 0.0231(16) 0.0305(19) 0.0308(17) 0.0050(13) -0.0021(11) 0.0016(14)
N22 0.0391(18) 0.028(2) 0.0435(18) -0.0028(15) -0.0182(13) 0.0059(14)
O21 0.0265(14) 0.0288(17) 0.0322(17) 0.0060(12) 0.0016(12) -0.0011(12)
O22 0.0399(18) 0.0254(15) 0.0366(18) 0.0024(13) -0.0024(13) 0.0081(13)
O23 0.0243(15) 0.030(2) 0.0253(12) -0.0038(13) 0.0005(11) -0.0027(14)
O24 0.0227(13) 0.030(2) 0.0443(15) -0.0059(14) -0.0001(11) 0.0016(15)
O25 0.0345(19) 0.0267(17) 0.0388(17) -0.0061(13) 0.0020(12) 0.0080(14)
O26 0.0448(19) 0.0301(18) 0.0265(15) -0.0059(13) -0.0072(12) 0.0052(14)
C201 0.026(3) 0.039(3) 0.038(3) 0.0082(18) -0.0067(19) -0.006(2)
C202 0.026(2) 0.036(3) 0.042(3) 0.009(2) -0.001(2) -0.0010(19)
C203 0.036(2) 0.038(3) 0.054(3) 0.022(2) 0.003(2) -0.002(2)
C204 0.042(3) 0.025(2) 0.049(3) 0.007(2) 0.001(2) 0.003(2)
C205 0.043(3) 0.023(2) 0.053(3) 0.008(2) -0.003(2) 0.011(2)
C206 0.049(3) 0.035(3) 0.050(3) 0.007(2) -0.020(2) 0.013(2)
C207 0.026(2) 0.034(3) 0.033(2) 0.009(2) -0.0063(17) -0.003(2)
C208 0.033(2) 0.041(3) 0.021(2) -0.002(2) -0.0046(15) -0.007(2)
C209 0.038(2) 0.037(3) 0.034(2) -0.005(3) 0.0115(16) 0.002(2)
C210 0.030(2) 0.023(3) 0.050(2) -0.006(2) 0.0139(17) 0.006(3)
C211 0.023(2) 0.038(4) 0.069(3) -0.004(3) -0.0049(17) 0.002(3)
C212 0.031(3) 0.041(4) 0.064(3) -0.003(2) -0.0163(19) 0.013(3)
C213 0.026(3) 0.043(3) 0.046(3) 0.003(2) 0.0006(17) 0.011(2)
C214 0.038(3) 0.031(3) 0.047(3) -0.001(2) 0.0037(19) 0.016(2)
C215 0.048(3) 0.033(3) 0.050(3) -0.020(2) 0.001(2) 0.012(2)
C216 0.055(3) 0.039(4) 0.033(2) -0.019(2) 0.0011(18) 0.000(2)
C217 0.072(4) 0.042(4) 0.037(3) -0.009(2) -0.026(2) 0.010(3)
C218 0.051(3) 0.036(3) 0.056(3) -0.008(2) -0.034(2) 0.008(2)
Cl31 0.0355(8) 0.0413(9) 0.0695(9) 0.0149(8) 0.0004(7) 0.0126(8)
Cl32 0.0493(10) 0.0455(10) 0.0660(9) 0.0257(8) 0.0139(8) 0.0057(8)
C31S 0.033(2) 0.026(3) 0.025(3) -0.003(2) -0.001(2) 0.0036(18)
C32S 0.031(2) 0.031(3) 0.030(3) 0.005(2) 0.002(2) 0.0055(18)
C33S 0.038(3) 0.043(3) 0.055(3) 0.007(3) 0.008(3) 0.015(2)
C34S 0.032(3) 0.058(4) 0.047(3) 0.001(3) 0.008(3) 0.010(2)
C35S 0.041(3) 0.049(3) 0.039(3) 0.002(3) 0.008(3) -0.006(3)
C36S 0.043(3) 0.034(3) 0.047(3) 0.013(3) 0.001(3) 0.001(2)

loop_
_atom_type_symbol
_atom_type_description
_atom_type_scat_dispersion_real
_atom_type_scat_dispersion_imag
_atom_type_scat_source
C C 0.0033 0.0016 'International Tables Vol C Tables 4.2.6.8 and 6.1.1.4'
H H 0.0000 0.0000 'International Tables Vol C Tables 4.2.6.8 and 6.1.1.4'
N N 0.0061 0.0033 'International Tables Vol C Tables 4.2.6.8 and 6.1.1.4'
O O 0.0106 0.0060 'International Tables Vol C Tables 4.2.6.8 and 6.1.1.4'
S S 0.1246 0.1234 'International Tables Vol C Tables 4.2.6.8 and 6.1.1.4'
Cl Cl 0.1484 0.1585 'International Tables Vol C Tables 4.2.6.8 and 6.1.1.4'
K K 0.2009 0.2494 'International Tables Vol C Tables 4.2.6.8 and 6.1.1.4'
Mn Mn 0.3368 0.7283 'International Tables Vol C Tables 4.2.6.8 and 6.1.1.4'

loop_
_geom_angle_atom_site_label_1
_geom_angle_atom_site_label_2
_geom_angle_atom_site_label_3
_geom_angle
_geom_angle_site_symmetry_1
_geom_angle_site_symmetry_3
_geom_angle_publ_flag
N13 Mn11 N12 73.87(12) . . ?
N13 Mn11 S11 127.80(9) . . ?
N12 Mn11 S11 84.26(10) . . ?
N13 Mn11 S14 118.54(10) . . ?
N12 Mn11 S14 156.17(8) . . ?
S11 Mn11 S14 100.37(5) . . ?
N13 Mn11 S13 111.07(9) . . ?
N12 Mn11 S13 88.31(8) . . ?
S11 Mn11 S13 115.06(4) . . ?
S14 Mn11 S13 68.47(4) . . ?
N13 Mn11 S12 83.45(9) . . ?
N12 Mn11 S12 120.16(9) . . ?
S11 Mn11 S12 67.57(4) . . ?
S14 Mn11 S12 82.74(4) . . ?
S13 Mn11 S12 151.18(4) . . ?
N11 Mn12 N11 73.12(16) 2 . ?
N11 Mn12 S16 102.37(9) 2 2 ?
N11 Mn12 S16 144.96(9) . 2 ?
N11 Mn12 S16 144.96(9) 2 . ?
N11 Mn12 S16 102.37(9) . . ?
S16 Mn12 S16 99.96(9) 2 . ?
N11 Mn12 S15 83.35(9) 2 . ?
N11 Mn12 S15 116.53(9) . . ?
S16 Mn12 S15 96.87(5) 2 . ?
S16 Mn12 S15 67.38(4) . . ?
N11 Mn12 S15 116.54(9) 2 2 ?
N11 Mn12 S15 83.35(9) . 2 ?
S16 Mn12 S15 67.38(4) 2 2 ?
S16 Mn12 S15 96.87(5) . 2 ?
S15 Mn12 S15 156.22(7) . 2 ?
C113 S11 Mn11 89.55(15) . . ?
C113 S12 Mn11 82.84(16) . . ?
C114 S13 Mn11 85.21(14) . . ?
C114 S14 Mn11 88.03(14) . . ?
C115 S15 Mn12 85.48(15) . . ?
C115 S16 Mn12 89.45(15) . . ?
C101 N11 C104 115.6(3) . . ?
C101 N11 Mn12 116.0(2) . . ?
C104 N11 Mn12 128.2(3) . . ?
C102 N12 C109 115.9(3) . . ?
C102 N12 Mn11 113.5(3) . . ?
C109 N12 Mn11 129.5(2) . . ?
C103 N13 C110 116.8(3) . . ?
C103 N13 Mn11 114.6(3) . . ?
C110 N13 Mn11 127.4(3) . . ?
C114 N14 C122 121.6(4) . . ?
C114 N14 C120 121.9(4) . . ?
C122 N14 C120 116.5(3) . . ?
C113 N15 C116 120.7(5) . . ?
C113 N15 C118 123.0(4) . . ?
C116 N15 C118 116.2(4) . . ?
C115 N16 C126 122.6(4) . . ?
C115 N16 C24A 120.4(4) . . ?
C126 N16 C24A 115.7(4) . . ?
C115 N16 C24B 115.0(7) . . ?
C126 N16 C24B 113.4(7) . . ?
N11 C101 C102 123.8(3) . . ?
N11 C101 C101 117.3(2) . 2 ?
C102 C101 C101 118.9(2) . 2 ?
N12 C102 C101 122.1(4) . . ?
N12 C102 C103 116.3(4) . . ?
C101 C102 C103 121.6(3) . . ?
N13 C103 C103 122.2(2) . 2 ?
N13 C103 C102 118.5(3) . . ?
C103 C103 C102 119.3(2) 2 . ?
N11 C104 C105 120.0(4) . . ?
N11 C104 C109 121.4(4) . . ?
C105 C104 C109 118.5(3) . . ?
C106 C105 C104 120.8(4) . . ?
C106 C105 H105 119.6 . . ?
C104 C105 H105 119.6 . . ?
C105 C106 C107 119.8(4) . . ?
C105 C106 H106 120.1 . . ?
C107 C106 H106 120.1 . . ?
C108 C107 C106 121.2(4) . . ?
C108 C107 H107 119.4 . . ?
C106 C107 H107 119.4 . . ?
C107 C108 C109 120.1(4) . . ?
C107 C108 H108 120.0 . . ?
C109 C108 H108 120.0 . . ?
N12 C109 C108 119.1(4) . . ?
N12 C109 C104 121.3(3) . . ?
C108 C109 C104 119.6(4) . . ?
N13 C110 C111 120.2(3) . . ?
N13 C110 C110 121.0(2) . 2 ?
C111 C110 C110 118.8(2) . 2 ?
C112 C111 C110 121.2(4) . . ?
C112 C111 H111 119.4 . . ?
C110 C111 H111 119.4 . . ?
C111 C112 C112 119.9(2) . 2 ?
C111 C112 H112 120.1 . . ?
C112 C112 H112 120.1 2 . ?
N15 C113 S12 120.5(4) . . ?
N15 C113 S11 119.9(4) . . ?
S12 C113 S11 119.5(3) . . ?
N14 C114 S14 120.6(3) . . ?
N14 C114 S13 122.4(3) . . ?
S14 C114 S13 117.0(2) . . ?
N16 C115 S16 119.9(3) . . ?
N16 C115 S15 122.9(3) . . ?
S16 C115 S15 117.2(3) . . ?
N15 C116 C117 111.0(5) . . ?
N15 C116 H11A 109.4 . . ?
C117 C116 H11A 109.4 . . ?
N15 C116 H11B 109.4 . . ?
C117 C116 H11B 109.4 . . ?
H11A C116 H11B 108.0 . . ?
C116 C117 H11C 109.5 . . ?
C116 C117 H11D 109.5 . . ?
H11C C117 H11D 109.5 . . ?
C116 C117 H11E 109.5 . . ?
H11C C117 H11E 109.5 . . ?
H11D C117 H11E 109.5 . . ?
N15 C118 C119 111.7(4) . . ?
N15 C118 H11F 109.3 . . ?
C119 C118 H11F 109.3 . . ?
N15 C118 H11G 109.3 . . ?
C119 C118 H11G 109.3 . . ?
H11F C118 H11G 107.9 . . ?
C118 C119 H11H 109.5 . . ?
C118 C119 H11I 109.5 . . ?
H11H C119 H11I 109.5 . . ?
C118 C119 H11J 109.5 . . ?
H11H C119 H11J 109.5 . . ?
H11I C119 H11J 109.5 . . ?
N14 C120 C121 113.6(4) . . ?
N14 C120 H12A 108.8 . . ?
C121 C120 H12A 108.8 . . ?
N14 C120 H12B 108.8 . . ?
C121 C120 H12B 108.8 . . ?
H12A C120 H12B 107.7 . . ?
C120 C121 H12C 109.5 . . ?
C120 C121 H12D 109.5 . . ?
H12C C121 H12D 109.5 . . ?
C120 C121 H12E 109.5 . . ?
H12C C121 H12E 109.5 . . ?
H12D C121 H12E 109.5 . . ?
N14 C122 C123 112.9(4) . . ?
N14 C122 H12F 109.0 . . ?
C123 C122 H12F 109.0 . . ?
N14 C122 H12G 109.0 . . ?
C123 C122 H12G 109.0 . . ?
H12F C122 H12G 107.8 . . ?
C122 C123 H12H 109.5 . . ?
C122 C123 H12I 109.5 . . ?
H12H C123 H12I 109.5 . . ?
C122 C123 H12J 109.5 . . ?
H12H C123 H12J 109.5 . . ?
H12I C123 H12J 109.5 . . ?
C25A C24A N16 109.4(6) . . ?
C25A C24A H24A 109.8 . . ?
N16 C24A H24A 109.8 . . ?
C25A C24A H24B 109.8 . . ?
N16 C24A H24B 109.8 . . ?
H24A C24A H24B 108.2 . . ?
C24A C25A H25A 109.5 . . ?
C24A C25A H25B 109.5 . . ?
H25A C25A H25B 109.5 . . ?
C24A C25A H25C 109.5 . . ?
H25A C25A H25C 109.5 . . ?
H25B C25A H25C 109.5 . . ?
C25B C24B N16 98.9(13) . . ?
C25B C24B H24C 112.0 . . ?
N16 C24B H24C 112.0 . . ?
C25B C24B H24D 112.0 . . ?
N16 C24B H24D 112.0 . . ?
H24C C24B H24D 109.7 . . ?
C24B C25B H25D 109.5 . . ?
C24B C25B H25E 109.5 . . ?
H25D C25B H25E 109.5 . . ?
C24B C25B H25F 109.5 . . ?
H25D C25B H25F 109.5 . . ?
H25E C25B H25F 109.5 . . ?
N16 C126 C127 113.1(4) . . ?
N16 C126 H12K 109.0 . . ?
C127 C126 H12K 109.0 . . ?
N16 C126 H12L 109.0 . . ?
C127 C126 H12L 109.0 . . ?
H12K C126 H12L 107.8 . . ?
C126 C127 H12M 109.5 . . ?
C126 C127 H12N 109.5 . . ?
H12M C127 H12N 109.5 . . ?
C126 C127 H12O 109.5 . . ?
H12M C127 H12O 109.5 . . ?
H12N C127 H12O 109.5 . . ?
O22 K21 O21 60.64(9) . . ?
O22 K21 O24 95.74(10) . . ?
O21 K21 O24 118.70(9) . . ?
O22 K21 O26 96.77(9) . . ?
O21 K21 O26 135.02(9) . . ?
O24 K21 O26 100.73(10) . . ?
O22 K21 O23 134.33(9) . . ?
O21 K21 O23 95.80(9) . . ?
O24 K21 O23 59.85(9) . . ?
O26 K21 O23 123.84(10) . . ?
O22 K21 O25 119.30(9) . . ?
O21 K21 O25 95.78(10) . . ?
O24 K21 O25 140.37(10) . . ?
O26 K21 O25 59.92(10) . . ?
O23 K21 O25 100.32(9) . . ?
O22 K21 N22 60.61(11) . . ?
O21 K21 N22 120.50(11) . . ?
O24 K21 N22 59.72(10) . . ?
O26 K21 N22 61.05(10) . . ?
O23 K21 N22 118.85(10) . . ?
O25 K21 N22 120.34(10) . . ?
O22 K21 N21 120.04(10) . . ?
O21 K21 N21 60.18(10) . . ?
O24 K21 N21 120.19(9) . . ?
O26 K21 N21 118.44(10) . . ?
O23 K21 N21 60.95(9) . . ?
O25 K21 N21 59.23(10) . . ?
N22 K21 N21 179.31(12) . . ?
C213 N21 C201 109.3(4) . . ?
C213 N21 C207 109.3(4) . . ?
C201 N21 C207 110.8(3) . . ?
C213 N21 K21 110.9(3) . . ?
C201 N21 K21 109.4(3) . . ?
C207 N21 K21 107.2(3) . . ?
C206 N22 C218 110.2(4) . . ?
C206 N22 C212 111.2(4) . . ?
C218 N22 C212 109.1(4) . . ?
C206 N22 K21 108.5(3) . . ?
C218 N22 K21 107.6(3) . . ?
C212 N22 K21 110.2(3) . . ?
C203 O21 C202 111.7(3) . . ?
C203 O21 K21 114.4(3) . . ?
C202 O21 K21 117.0(3) . . ?
C204 O22 C205 111.2(4) . . ?
C204 O22 K21 112.5(3) . . ?
C205 O22 K21 117.4(3) . . ?
C209 O23 C208 110.9(3) . . ?
C209 O23 K21 112.8(2) . . ?
C208 O23 K21 116.4(2) . . ?
C210 O24 C211 111.1(3) . . ?
C210 O24 K21 116.7(2) . . ?
C211 O24 K21 118.9(3) . . ?
C215 O25 C214 110.7(4) . . ?
C215 O25 K21 115.6(3) . . ?
C214 O25 K21 118.1(2) . . ?
C216 O26 C217 111.0(3) . . ?
C216 O26 K21 113.0(3) . . ?
C217 O26 K21 117.8(3) . . ?
N21 C201 C202 113.1(4) . . ?
N21 C201 H20A 109.0 . . ?
C202 C201 H20A 109.0 . . ?
N21 C201 H20B 109.0 . . ?
C202 C201 H20B 109.0 . . ?
H20A C201 H20B 107.8 . . ?
O21 C202 C201 109.7(4) . . ?
O21 C202 H20C 109.7 . . ?
C201 C202 H20C 109.7 . . ?
O21 C202 H20D 109.7 . . ?
C201 C202 H20D 109.7 . . ?
H20C C202 H20D 108.2 . . ?
O21 C203 C204 108.8(4) . . ?
O21 C203 H20E 109.9 . . ?
C204 C203 H20E 109.9 . . ?
O21 C203 H20F 109.9 . . ?
C204 C203 H20F 109.9 . . ?
H20E C203 H20F 108.3 . . ?
O22 C204 C203 109.5(4) . . ?
O22 C204 H20G 109.8 . . ?
C203 C204 H20G 109.8 . . ?
O22 C204 H20H 109.8 . . ?
C203 C204 H20H 109.8 . . ?
H20G C204 H20H 108.2 . . ?
O22 C205 C206 109.2(4) . . ?
O22 C205 H20I 109.8 . . ?
C206 C205 H20I 109.8 . . ?
O22 C205 H20J 109.8 . . ?
C206 C205 H20J 109.8 . . ?
H20I C205 H20J 108.3 . . ?
N22 C206 C205 113.4(4) . . ?
N22 C206 H20K 108.9 . . ?
C205 C206 H20K 108.9 . . ?
N22 C206 H20L 108.9 . . ?
C205 C206 H20L 108.9 . . ?
H20K C206 H20L 107.7 . . ?
N21 C207 C208 113.9(4) . . ?
N21 C207 H20M 108.8 . . ?
C208 C207 H20M 108.8 . . ?
N21 C207 H20N 108.8 . . ?
C208 C207 H20N 108.8 . . ?
H20M C207 H20N 107.7 . . ?
O23 C208 C207 109.8(4) . . ?
O23 C208 H20O 109.7 . . ?
C207 C208 H20O 109.7 . . ?
O23 C208 H20P 109.7 . . ?
C207 C208 H20P 109.7 . . ?
H20O C208 H20P 108.2 . . ?
O23 C209 C210 109.8(4) . . ?
O23 C209 H20Q 109.7 . . ?
C210 C209 H20Q 109.7 . . ?
O23 C209 H20R 109.7 . . ?
C210 C209 H20R 109.7 . . ?
H20Q C209 H20R 108.2 . . ?
O24 C210 C209 109.3(4) . . ?
O24 C210 H21A 109.8 . . ?
C209 C210 H21A 109.8 . . ?
O24 C210 H21B 109.8 . . ?
C209 C210 H21B 109.8 . . ?
H21A C210 H21B 108.3 . . ?
O24 C211 C212 108.9(4) . . ?
O24 C211 H21C 109.9 . . ?
C212 C211 H21C 109.9 . . ?
O24 C211 H21D 109.9 . . ?
C212 C211 H21D 109.9 . . ?
H21C C211 H21D 108.3 . . ?
C211 C212 N22 114.8(4) . . ?
C211 C212 H21E 108.6 . . ?
N22 C212 H21E 108.6 . . ?
C211 C212 H21F 108.6 . . ?
N22 C212 H21F 108.6 . . ?
H21E C212 H21F 107.6 . . ?
N21 C213 C214 113.8(4) . . ?
N21 C213 H21G 108.8 . . ?
C214 C213 H21G 108.8 . . ?
N21 C213 H21H 108.8 . . ?
C214 C213 H21H 108.8 . . ?
H21G C213 H21H 107.7 . . ?
O25 C214 C213 108.5(4) . . ?
O25 C214 H21I 110.0 . . ?
C213 C214 H21I 110.0 . . ?
O25 C214 H21J 110.0 . . ?
C213 C214 H21J 110.0 . . ?
H21I C214 H21J 108.4 . . ?
O25 C215 C216 109.5(4) . . ?
O25 C215 H21K 109.8 . . ?
C216 C215 H21K 109.8 . . ?
O25 C215 H21L 109.8 . . ?
C216 C215 H21L 109.8 . . ?
H21K C215 H21L 108.2 . . ?
O26 C216 C215 108.7(3) . . ?
O26 C216 H21M 109.9 . . ?
C215 C216 H21M 109.9 . . ?
O26 C216 H21N 109.9 . . ?
C215 C216 H21N 109.9 . . ?
H21M C216 H21N 108.3 . . ?
O26 C217 C218 109.3(4) . . ?
O26 C217 H21O 109.8 . . ?
C218 C217 H21O 109.8 . . ?
O26 C217 H21P 109.8 . . ?
C218 C217 H21P 109.8 . . ?
H21O C217 H21P 108.3 . . ?
N22 C218 C217 114.5(5) . . ?
N22 C218 H21Q 108.6 . . ?
C217 C218 H21Q 108.6 . . ?
N22 C218 H21R 108.6 . . ?
C217 C218 H21R 108.6 . . ?
H21Q C218 H21R 107.6 . . ?
C32S C31S C36S 120.0 . . ?
C32S C31S Cl31 120.5(2) . . ?
C36S C31S Cl31 119.5(2) . . ?
C33S C32S C31S 120.0 . . ?
C33S C32S Cl32 119.8(2) . . ?
C31S C32S Cl32 120.2(2) . . ?
C34S C33S C32S 120.0 . . ?
C34S C33S H33S 120.0 . . ?
C32S C33S H33S 120.0 . . ?
C33S C34S C35S 120.0 . . ?
C33S C34S H34S 120.0 . . ?
C35S C34S H34S 120.0 . . ?
C36S C35S C34S 120.0 . . ?
C36S C35S H35S 120.0 . . ?
C34S C35S H35S 120.0 . . ?
C35S C36S C31S 120.0 . . ?
C35S C36S H36S 120.0 . . ?
C31S C36S H36S 120.0 . . ?

loop_
_geom_bond_atom_site_label_1
_geom_bond_atom_site_label_2
_geom_bond_distance
_geom_bond_site_symmetry_2
_geom_bond_publ_flag
Mn11 N13 2.209(3) . ?
Mn11 N12 2.274(4) . ?
Mn11 S11 2.5550(15) . ?
Mn11 S14 2.5810(14) . ?
Mn11 S13 2.6698(13) . ?
Mn11 S12 2.7779(14) . ?
Mn12 N11 2.276(3) 2 ?
Mn12 N11 2.276(3) . ?
Mn12 S16 2.5820(15) 2 ?
Mn12 S16 2.5821(15) . ?
Mn12 S15 2.6950(14) . ?
Mn12 S15 2.6951(14) 2 ?
S11 C113 1.730(5) . ?
S12 C113 1.709(5) . ?
S13 C114 1.733(4) . ?
S14 C114 1.733(4) . ?
S15 C115 1.723(4) . ?
S16 C115 1.708(4) . ?
N11 C101 1.338(5) . ?
N11 C104 1.401(4) . ?
N12 C102 1.352(4) . ?
N12 C109 1.405(5) . ?
N13 C103 1.353(5) . ?
N13 C110 1.395(5) . ?
N14 C114 1.343(4) . ?
N14 C122 1.475(5) . ?
N14 C120 1.484(5) . ?
N15 C113 1.347(5) . ?
N15 C116 1.483(6) . ?
N15 C118 1.482(6) . ?
N16 C115 1.339(5) . ?
N16 C126 1.472(5) . ?
N16 C24A 1.519(7) . ?
N16 C24B 1.603(18) . ?
C101 C102 1.418(5) . ?
C101 C101 1.479(7) 2 ?
C102 C103 1.450(5) . ?
C103 C103 1.433(7) 2 ?
C104 C105 1.410(5) . ?
C104 C109 1.421(6) . ?
C105 C106 1.390(5) . ?
C105 H105 0.9500 . ?
C106 C107 1.390(6) . ?
C106 H106 0.9500 . ?
C107 C108 1.375(6) . ?
C107 H107 0.9500 . ?
C108 C109 1.413(5) . ?
C108 H108 0.9500 . ?
C110 C111 1.404(5) . ?
C110 C110 1.435(7) 2 ?
C111 C112 1.393(5) . ?
C111 H111 0.9500 . ?
C112 C112 1.402(7) 2 ?
C112 H112 0.9500 . ?
C116 C117 1.516(8) . ?
C116 H11A 0.9900 . ?
C116 H11B 0.9900 . ?
C117 H11C 0.9800 . ?
C117 H11D 0.9800 . ?
C117 H11E 0.9800 . ?
C118 C119 1.521(7) . ?
C118 H11F 0.9900 . ?
C118 H11G 0.9900 . ?
C119 H11H 0.9800 . ?
C119 H11I 0.9800 . ?
C119 H11J 0.9800 . ?
C120 C121 1.504(6) . ?
C120 H12A 0.9900 . ?
C120 H12B 0.9900 . ?
C121 H12C 0.9800 . ?
C121 H12D 0.9800 . ?
C121 H12E 0.9800 . ?
C122 C123 1.534(6) . ?
C122 H12F 0.9900 . ?
C122 H12G 0.9900 . ?
C123 H12H 0.9800 . ?
C123 H12I 0.9800 . ?
C123 H12J 0.9800 . ?
C24A C25A 1.493(11) . ?
C24A H24A 0.9900 . ?
C24A H24B 0.9900 . ?
C25A H25A 0.9800 . ?
C25A H25B 0.9800 . ?
C25A H25C 0.9800 . ?
C24B C25B 1.56(3) . ?
C24B H24C 0.9900 . ?
C24B H24D 0.9900 . ?
C25B H25D 0.9800 . ?
C25B H25E 0.9800 . ?
C25B H25F 0.9800 . ?
C126 C127 1.519(5) . ?
C126 H12K 0.9900 . ?
C126 H12L 0.9900 . ?
C127 H12M 0.9800 . ?
C127 H12N 0.9800 . ?
C127 H12O 0.9800 . ?
K21 O22 2.835(3) . ?
K21 O21 2.840(3) . ?
K21 O24 2.837(3) . ?
K21 O26 2.847(3) . ?
K21 O23 2.850(3) . ?
K21 O25 2.856(3) . ?
K21 N22 3.031(4) . ?
K21 N21 3.053(4) . ?
N21 C213 1.490(5) . ?
N21 C201 1.490(6) . ?
N21 C207 1.489(5) . ?
N22 C206 1.477(6) . ?
N22 C218 1.485(6) . ?
N22 C212 1.490(6) . ?
O21 C203 1.433(5) . ?
O21 C202 1.433(5) . ?
O22 C204 1.427(5) . ?
O22 C205 1.439(5) . ?
O23 C209 1.429(5) . ?
O23 C208 1.438(5) . ?
O24 C210 1.437(5) . ?
O24 C211 1.429(5) . ?
O25 C215 1.426(5) . ?
O25 C214 1.436(5) . ?
O26 C216 1.429(5) . ?
O26 C217 1.442(5) . ?
C201 C202 1.510(6) . ?
C201 H20A 0.9900 . ?
C201 H20B 0.9900 . ?
C202 H20C 0.9900 . ?
C202 H20D 0.9900 . ?
C203 C204 1.505(6) . ?
C203 H20E 0.9900 . ?
C203 H20F 0.9900 . ?
C204 H20G 0.9900 . ?
C204 H20H 0.9900 . ?
C205 C206 1.515(6) . ?
C205 H20I 0.9900 . ?
C205 H20J 0.9900 . ?
C206 H20K 0.9900 . ?
C206 H20L 0.9900 . ?
C207 C208 1.503(6) . ?
C207 H20M 0.9900 . ?
C207 H20N 0.9900 . ?
C208 H20O 0.9900 . ?
C208 H20P 0.9900 . ?
C209 C210 1.492(6) . ?
C209 H20Q 0.9900 . ?
C209 H20R 0.9900 . ?
C210 H21A 0.9900 . ?
C210 H21B 0.9900 . ?
C211 C212 1.499(6) . ?
C211 H21C 0.9900 . ?
C211 H21D 0.9900 . ?
C212 H21E 0.9900 . ?
C212 H21F 0.9900 . ?
C213 C214 1.508(6) . ?
C213 H21G 0.9900 . ?
C213 H21H 0.9900 . ?
C214 H21I 0.9900 . ?
C214 H21J 0.9900 . ?
C215 C216 1.509(6) . ?
C215 H21K 0.9900 . ?
C215 H21L 0.9900 . ?
C216 H21M 0.9900 . ?
C216 H21N 0.9900 . ?
C217 C218 1.520(7) . ?
C217 H21O 0.9900 . ?
C217 H21P 0.9900 . ?
C218 H21Q 0.9900 . ?
C218 H21R 0.9900 . ?
Cl31 C31S 1.742(2) . ?
Cl32 C32S 1.745(2) . ?
C31S C32S 1.3900 . ?
C31S C36S 1.3900 . ?
C32S C33S 1.3900 . ?
C33S C34S 1.3900 . ?
C33S H33S 0.9500 . ?
C34S C35S 1.3900 . ?
C34S H34S 0.9500 . ?
C35S C36S 1.3900 . ?
C35S H35S 0.9500 . ?
C36S H36S 0.9500 . ?

loop_
_geom_torsion_atom_site_label_1
_geom_torsion_atom_site_label_2
_geom_torsion_atom_site_label_3
_geom_torsion_atom_site_label_4
_geom_torsion
_geom_torsion_site_symmetry_1
_geom_torsion_site_symmetry_2
_geom_torsion_site_symmetry_3
_geom_torsion_site_symmetry_4
_geom_torsion_publ_flag
C104 N11 C101 C102 0.5(6) . . . . ?
Mn12 N11 C101 C102 175.1(3) . . . . ?
C104 N11 C101 C101 -179.2(4) . . . 2 ?
Mn12 N11 C101 C101 -4.6(6) . . . 2 ?
C109 N12 C102 C101 1.2(6) . . . . ?
Mn11 N12 C102 C101 -167.8(3) . . . . ?
C109 N12 C102 C103 -176.6(4) . . . . ?
Mn11 N12 C102 C103 14.3(5) . . . . ?
N11 C101 C102 N12 -1.9(7) . . . . ?
C101 C101 C102 N12 177.8(4) 2 . . . ?
N11 C101 C102 C103 175.8(4) . . . . ?
C101 C101 C102 C103 -4.5(7) 2 . . . ?
C110 N13 C103 C103 -0.4(7) . . . 2 ?
Mn11 N13 C103 C103 168.3(4) . . . 2 ?
C110 N13 C103 C102 178.9(4) . . . . ?
Mn11 N13 C103 C102 -12.5(5) . . . . ?
N12 C102 C103 N13 -1.6(6) . . . . ?
C101 C102 C103 N13 -179.5(4) . . . . ?
N12 C102 C103 C103 177.7(4) . . . 2 ?
C101 C102 C103 C103 -0.2(7) . . . 2 ?
C101 N11 C104 C105 -179.0(4) . . . . ?
Mn12 N11 C104 C105 7.2(6) . . . . ?
C101 N11 C104 C109 1.4(6) . . . . ?
Mn12 N11 C104 C109 -172.5(3) . . . . ?
N11 C104 C105 C106 -179.6(4) . . . . ?
C109 C104 C105 C106 0.0(7) . . . . ?
C104 C105 C106 C107 -0.1(7) . . . . ?
C105 C106 C107 C108 0.1(8) . . . . ?
C106 C107 C108 C109 0.0(7) . . . . ?
C102 N12 C109 C108 178.9(4) . . . . ?
Mn11 N12 C109 C108 -14.2(6) . . . . ?
C102 N12 C109 C104 0.6(6) . . . . ?
Mn11 N12 C109 C104 167.6(3) . . . . ?
C107 C108 C109 N12 -178.4(4) . . . . ?
C107 C108 C109 C104 -0.1(7) . . . . ?
N11 C104 C109 N12 -2.0(6) . . . . ?
C105 C104 C109 N12 178.3(4) . . . . ?
N11 C104 C109 C108 179.7(4) . . . . ?
C105 C104 C109 C108 0.1(6) . . . . ?
C103 N13 C110 C111 178.1(4) . . . . ?
Mn11 N13 C110 C111 11.2(6) . . . . ?
C103 N13 C110 C110 -1.0(7) . . . 2 ?
Mn11 N13 C110 C110 -168.0(4) . . . 2 ?
N13 C110 C111 C112 178.1(4) . . . . ?
C110 C110 C111 C112 -2.8(8) 2 . . . ?
C110 C111 C112 C112 1.3(8) . . . 2 ?
C116 N15 C113 S12 175.4(4) . . . . ?
C118 N15 C113 S12 -7.2(6) . . . . ?
C116 N15 C113 S11 -3.9(6) . . . . ?
C118 N15 C113 S11 173.5(3) . . . . ?
Mn11 S12 C113 N15 174.1(4) . . . . ?
Mn11 S12 C113 S11 -6.6(2) . . . . ?
Mn11 S11 C113 N15 -173.6(4) . . . . ?
Mn11 S11 C113 S12 7.2(2) . . . . ?
C122 N14 C114 S14 -0.4(6) . . . . ?
C120 N14 C114 S14 176.3(3) . . . . ?
C122 N14 C114 S13 -178.5(3) . . . . ?
C120 N14 C114 S13 -1.8(6) . . . . ?
Mn11 S14 C114 N14 -167.1(3) . . . . ?
Mn11 S14 C114 S13 11.1(2) . . . . ?
Mn11 S13 C114 N14 167.5(4) . . . . ?
Mn11 S13 C114 S14 -10.7(2) . . . . ?
C126 N16 C115 S16 -2.2(6) . . . . ?
C24A N16 C115 S16 164.3(4) . . . . ?
C24B N16 C115 S16 -147.0(7) . . . . ?
C126 N16 C115 S15 178.4(3) . . . . ?
C24A N16 C115 S15 -15.1(7) . . . . ?
C24B N16 C115 S15 33.5(8) . . . . ?
Mn12 S16 C115 N16 -172.7(4) . . . . ?
Mn12 S16 C115 S15 6.8(2) . . . . ?
Mn12 S15 C115 N16 172.9(4) . . . . ?
Mn12 S15 C115 S16 -6.5(2) . . . . ?
C113 N15 C116 C117 -93.9(6) . . . . ?
C118 N15 C116 C117 88.6(6) . . . . ?
C113 N15 C118 C119 -83.0(6) . . . . ?
C116 N15 C118 C119 94.5(5) . . . . ?
C114 N14 C120 C121 99.4(5) . . . . ?
C122 N14 C120 C121 -83.7(5) . . . . ?
C114 N14 C122 C123 -81.2(5) . . . . ?
C120 N14 C122 C123 101.9(4) . . . . ?
C115 N16 C24A C25A 101.3(6) . . . . ?
C126 N16 C24A C25A -91.3(6) . . . . ?
C115 N16 C24B C25B -105.7(10) . . . . ?
C126 N16 C24B C25B 106.2(10) . . . . ?
C115 N16 C126 C127 -82.2(6) . . . . ?
C24A N16 C126 C127 110.8(5) . . . . ?
C24B N16 C126 C127 63.2(8) . . . . ?
C213 N21 C201 C202 -80.2(5) . . . . ?
C207 N21 C201 C202 159.4(4) . . . . ?
K21 N21 C201 C202 41.4(4) . . . . ?
C203 O21 C202 C201 -172.1(4) . . . . ?
K21 O21 C202 C201 53.3(4) . . . . ?
N21 C201 C202 O21 -64.6(5) . . . . ?
C202 O21 C203 C204 178.1(4) . . . . ?
K21 O21 C203 C204 -46.1(4) . . . . ?
C205 O22 C204 C203 172.9(4) . . . . ?
K21 O22 C204 C203 -53.1(4) . . . . ?
O21 C203 C204 O22 67.4(5) . . . . ?
C204 O22 C205 C206 -179.1(4) . . . . ?
K21 O22 C205 C206 49.4(4) . . . . ?
C218 N22 C206 C205 163.3(4) . . . . ?
C212 N22 C206 C205 -75.6(5) . . . . ?
K21 N22 C206 C205 45.7(5) . . . . ?
O22 C205 C206 N22 -65.6(5) . . . . ?
C213 N21 C207 C208 166.3(4) . . . . ?
C201 N21 C207 C208 -73.3(5) . . . . ?
K21 N21 C207 C208 46.0(4) . . . . ?
C209 O23 C208 C207 -179.1(4) . . . . ?
K21 O23 C208 C207 50.1(5) . . . . ?
N21 C207 C208 O23 -67.2(5) . . . . ?
C208 O23 C209 C210 173.5(4) . . . . ?
K21 O23 C209 C210 -53.9(4) . . . . ?
C211 O24 C210 C209 177.8(4) . . . . ?
K21 O24 C210 C209 -41.5(4) . . . . ?
O23 C209 C210 O24 63.9(5) . . . . ?
C210 O24 C211 C212 -169.5(4) . . . . ?
K21 O24 C211 C212 50.8(5) . . . . ?
O24 C211 C212 N22 -60.9(6) . . . . ?
C206 N22 C212 C211 160.3(4) . . . . ?
C218 N22 C212 C211 -78.0(5) . . . . ?
K21 N22 C212 C211 39.9(5) . . . . ?
C201 N21 C213 C214 159.7(4) . . . . ?
C207 N21 C213 C214 -78.9(5) . . . . ?
K21 N21 C213 C214 39.0(4) . . . . ?
C215 O25 C214 C213 -169.4(4) . . . . ?
K21 O25 C214 C213 54.1(4) . . . . ?
N21 C213 C214 O25 -62.2(5) . . . . ?
C214 O25 C215 C216 179.2(4) . . . . ?
K21 O25 C215 C216 -43.1(4) . . . . ?
C217 O26 C216 C215 170.5(4) . . . . ?
K21 O26 C216 C215 -54.5(4) . . . . ?
O25 C215 C216 O26 65.7(5) . . . . ?
C216 O26 C217 C218 178.8(4) . . . . ?
K21 O26 C217 C218 46.3(5) . . . . ?
C206 N22 C218 C217 -71.0(5) . . . . ?
C212 N22 C218 C217 166.7(4) . . . . ?
K21 N22 C218 C217 47.2(5) . . . . ?
O26 C217 C218 N22 -65.0(6) . . . . ?
C36S C31S C32S C33S 0.0 . . . . ?
Cl31 C31S C32S C33S 179.6(2) . . . . ?
C36S C31S C32S Cl32 178.6(2) . . . . ?
Cl31 C31S C32S Cl32 -1.8(2) . . . . ?
C31S C32S C33S C34S 0.0 . . . . ?
Cl32 C32S C33S C34S -178.6(2) . . . . ?
C32S C33S C34S C35S 0.0 . . . . ?
C33S C34S C35S C36S 0.0 . . . . ?
C34S C35S C36S C31S 0.0 . . . . ?
C32S C31S C36S C35S 0.0 . . . . ?
Cl31 C31S C36S C35S -179.6(2) . . . . ?
